data_7012712
loop_
_publ_author_name
'Xu, Hong'
'Zheng, Kang-Cheng'
'Chen, Yao'
'Li, Yi-Zhi'
'Lin, Li-Jun'
'Li, Hong'
'Zhang, Pei-Xin'
'Ji, Liang-Nian'

_publ_section_title
;
 Effects of ligand planarity on the interaction of polypyridyl Ru(ii)
 complexes with DNA
;
_journal_issue 11
_journal_name_full 'Dalton Transactions'
_journal_page_first 2260
_journal_paper_doi 10.1039/b300353a
_journal_year 2003
_chemical_formula_moiety 'C47 H35 Br N8 Ru, Cl O4, C2 H3 N, H O'
_chemical_formula_sum 'C49 H39 Br Cl N9 O5 Ru'
_chemical_formula_weight 1050.31
_chemical_name_common 'di-dmp-OBIP-ruthenium(ii) hydroxyl percholrate&#x00A1;&#x00A4;acetonitrile'
_chemical_name_systematic
; 
? 
;
_space_group_IT_number 14
_symmetry_cell_setting monoclinic
_symmetry_space_group_name_Hall '-P 2ybc'
_symmetry_space_group_name_H-M 'P 1 21/c 1'
_atom_sites_solution_hydrogens geom
_atom_sites_solution_primary direct
_atom_sites_solution_secondary difmap
_audit_creation_method SHELXL-97
_cell_angle_alpha 90.00
_cell_angle_beta 92.12(1)
_cell_angle_gamma 90.00
_cell_formula_units_Z 4
_cell_length_a 11.526(1)
_cell_length_b 21.726(2)
_cell_length_c 18.124(1)
_cell_measurement_reflns_used 4233
_cell_measurement_temperature 293(2)
_cell_measurement_theta_max 21.82
_cell_measurement_theta_min 2.26
_cell_volume 4535.4(6)
_computing_cell_refinement 'Bruker SMART'
_computing_data_collection 'Bruker SMART'
_computing_data_reduction 'Bruker SAINT'
_computing_molecular_graphics 'Bruker SHELXTL'
_computing_publication_material 'Bruker SHELXTL'
_computing_structure_refinement 'Bruker SHELXTL'
_computing_structure_solution 'Bruker SHELXTL'
_diffrn_ambient_temperature 293(2)
_diffrn_measured_fraction_theta_full 0.997
_diffrn_measured_fraction_theta_max 0.997
_diffrn_measurement_device_type 'CCD area detector'
_diffrn_measurement_method 'phi and omega scans'
_diffrn_radiation_monochromator graphite
_diffrn_radiation_source 'sealed tube'
_diffrn_radiation_type MoK\a
_diffrn_radiation_wavelength 0.71073
_diffrn_reflns_av_R_equivalents 0.0253
_diffrn_reflns_av_sigmaI/netI 0.0330
_diffrn_reflns_limit_h_max 13
_diffrn_reflns_limit_h_min -13
_diffrn_reflns_limit_k_max 25
_diffrn_reflns_limit_k_min 0
_diffrn_reflns_limit_l_max 21
_diffrn_reflns_limit_l_min 0
_diffrn_reflns_number 22331
_diffrn_reflns_theta_full 25.00
_diffrn_reflns_theta_max 25.00
_diffrn_reflns_theta_min 1.87
_exptl_absorpt_coefficient_mu 1.345
_exptl_absorpt_correction_T_max 0.764
_exptl_absorpt_correction_T_min 0.731
_exptl_absorpt_correction_type empirical
_exptl_crystal_density_diffrn 1.538
_exptl_crystal_density_method 'not measured'
_exptl_crystal_F_000 2128
_exptl_crystal_size_max 0.3
_exptl_crystal_size_mid 0.2
_exptl_crystal_size_min 0.2
_refine_diff_density_max 0.453
_refine_diff_density_min -0.490
_refine_diff_density_rms 0.053
_refine_ls_extinction_method none
_refine_ls_goodness_of_fit_ref 1.002
_refine_ls_hydrogen_treatment mixed
_refine_ls_matrix_type full
_refine_ls_number_parameters 624
_refine_ls_number_reflns 7967
_refine_ls_number_restraints 0
_refine_ls_restrained_S_all 1.002
_refine_ls_R_factor_all 0.0458
_refine_ls_R_factor_gt 0.0338
_refine_ls_shift/su_max 0.005
_refine_ls_shift/su_mean 0.000
_refine_ls_structure_factor_coef Fsqd
_refine_ls_weighting_details 'calc w==1/[\s^2^(Fo^2^)+(0.0400P)^2^+1.9900P] where P==(Fo^2^+2Fc^2^)/3'
_refine_ls_weighting_scheme calc
_refine_ls_wR_factor_gt 0.0762
_refine_ls_wR_factor_ref 0.0799
_reflns_number_gt 6518
_reflns_number_total 7967
_reflns_threshold_expression >2sigma(I)
_cod_data_source_file b300353a.txt
_cod_data_source_block 20430c
_cod_depositor_comments
;
The following automatic conversions were performed:
'_symmetry_cell_setting' value 'Monoclinic' changed to 'monoclinic'
according to '/home/saulius/struct/CIF-dictionaries/cif_core.dic'
dictionary named 'cif_core.dic' version 2.4.1 from 2010-06-29.

Automatic conversion script
Id: cif_fix_enum 1527 2010-12-29 10:47:43Z saulius 
;
_cod_original_sg_symbol_H-M P2(1)/c
_cod_database_code 7012712

loop_
_symmetry_equiv_pos_as_xyz
'x, y, z'
'-x, y+1/2, -z+1/2'
'-x, -y, -z'
'x, -y-1/2, z-1/2'

loop_
_atom_site_label
_atom_site_type_symbol
_atom_site_fract_x
_atom_site_fract_y
_atom_site_fract_z
_atom_site_U_iso_or_equiv
_atom_site_adp_type
_atom_site_occupancy
_atom_site_symmetry_multiplicity
_atom_site_calc_flag
_atom_site_refinement_flags
_atom_site_disorder_assembly
_atom_site_disorder_group
Ru1 Ru 0.876760(18) 0.220700(9) 0.363380(12) 0.03091(7) Uani 1 1 d . . .
Br1 Br 1.14090(3) 0.063610(17) -0.074570(19) 0.06223(11) Uani 1 1 d . . .
C1 C 1.0979(3) 0.18324(15) 0.46199(18) 0.0550(9) Uani 1 1 d . . .
C2 C 1.1520(4) 0.14102(19) 0.5114(2) 0.0698(11) Uani 1 1 d . . .
H2 H 1.2308 0.1456 0.5230 0.084 Uiso 1 1 calc R . .
C3 C 1.0950(4) 0.09517(18) 0.5419(2) 0.0729(11) Uani 1 1 d . . .
H3 H 1.1341 0.0673 0.5727 0.087 Uiso 1 1 calc R . .
C4 C 0.9762(4) 0.08914(16) 0.52734(19) 0.0638(10) Uani 1 1 d . . .
C5 C 0.9050(4) 0.04228(17) 0.5602(2) 0.0736(11) Uani 1 1 d . . .
H5 H 0.9395 0.0138 0.5924 0.088 Uiso 1 1 calc R . .
C6 C 0.7934(4) 0.03922(17) 0.5453(2) 0.0730(11) Uani 1 1 d . . .
H6 H 0.7514 0.0068 0.5645 0.088 Uiso 1 1 calc R . .
C7 C 0.7341(4) 0.08393(15) 0.50079(18) 0.0582(9) Uani 1 1 d . . .
C8 C 0.6131(4) 0.08689(17) 0.48867(19) 0.0662(11) Uani 1 1 d . . .
H8 H 0.5662 0.0557 0.5063 0.079 Uiso 1 1 calc R . .
C9 C 0.5648(3) 0.13467(16) 0.45163(19) 0.0589(9) Uani 1 1 d . . .
H9 H 0.4844 0.1381 0.4470 0.071 Uiso 1 1 calc R . .
C10 C 0.6354(3) 0.17926(15) 0.42001(17) 0.0510(8) Uani 1 1 d . . .
C11 C 0.7997(3) 0.12977(13) 0.46706(16) 0.0467(5) Uani 1 1 d . . .
C12 C 0.9216(3) 0.13134(13) 0.47876(16) 0.0467(5) Uani 1 1 d . . .
C13 C 1.1660(3) 0.23457(17) 0.4318(2) 0.0631(10) Uani 1 1 d . . .
H13A H 1.1930 0.2232 0.3842 0.095 Uiso 1 1 calc R . .
H13B H 1.2313 0.2432 0.4645 0.095 Uiso 1 1 calc R . .
H13C H 1.1179 0.2705 0.4270 0.095 Uiso 1 1 calc R . .
C14 C 0.5743(3) 0.23320(16) 0.3852(2) 0.0618(9) Uani 1 1 d . . .
H14A H 0.6179 0.2700 0.3958 0.093 Uiso 1 1 calc R . .
H14B H 0.4983 0.2370 0.4047 0.093 Uiso 1 1 calc R . .
H14C H 0.5675 0.2273 0.3327 0.093 Uiso 1 1 calc R . .
C15 C 0.7177(3) 0.23898(14) 0.21933(17) 0.0453(7) Uani 1 1 d . . .
C16 C 0.6707(3) 0.27733(16) 0.16432(18) 0.0563(8) Uani 1 1 d . . .
H16 H 0.6348 0.2599 0.1225 0.068 Uiso 1 1 d R . .
C17 C 0.6743(3) 0.33916(17) 0.17163(18) 0.0585(9) Uani 1 1 d . . .
H17 H 0.6437 0.3644 0.1344 0.070 Uiso 1 1 calc R . .
C18 C 0.7249(3) 0.36479(15) 0.23622(17) 0.0499(8) Uani 1 1 d . . .
C19 C 0.7277(3) 0.42944(15) 0.2498(2) 0.0564(9) Uani 1 1 d . . .
H19 H 0.7031 0.4564 0.2125 0.068 Uiso 1 1 calc R . .
C20 C 0.7645(3) 0.45150(14) 0.3138(2) 0.0538(8) Uani 1 1 d . . .
H20 H 0.7644 0.4938 0.3214 0.065 Uiso 1 1 calc R . .
C21 C 0.8047(3) 0.41174(13) 0.37214(18) 0.0447(7) Uani 1 1 d . . .
C22 C 0.8380(3) 0.43264(14) 0.44266(19) 0.0495(8) Uani 1 1 d . . .
H22 H 0.8387 0.4746 0.4531 0.059 Uiso 1 1 calc R . .
C23 C 0.8690(3) 0.39186(14) 0.49519(18) 0.0497(8) Uani 1 1 d . . .
H23 H 0.8891 0.4059 0.5424 0.060 Uiso 1 1 calc R . .
C24 C 0.8719(2) 0.32760(13) 0.48035(16) 0.0412(7) Uani 1 1 d . . .
C25 C 0.8087(2) 0.34873(13) 0.35956(16) 0.0383(6) Uani 1 1 d . . .
C26 C 0.7693(2) 0.32472(13) 0.28923(16) 0.0397(7) Uani 1 1 d . . .
C27 C 0.7026(3) 0.17072(14) 0.21072(17) 0.0538(8) Uani 1 1 d . . .
H27A H 0.7687 0.1538 0.1872 0.081 Uiso 1 1 calc R . .
H27B H 0.6337 0.1624 0.1810 0.081 Uiso 1 1 calc R . .
H27C H 0.6958 0.1522 0.2585 0.081 Uiso 1 1 calc R . .
C28 C 0.9052(3) 0.28431(14) 0.54084(16) 0.0504(8) Uani 1 1 d . . .
H28A H 0.8594 0.2475 0.5359 0.076 Uiso 1 1 calc R . .
H28B H 0.8916 0.3033 0.5876 0.076 Uiso 1 1 calc R . .
H28C H 0.9859 0.2741 0.5382 0.076 Uiso 1 1 calc R . .
C29 C 0.8772(3) 0.08672(12) 0.30651(16) 0.0402(7) Uani 1 1 d . . .
H29 H 0.8237 0.0783 0.3424 0.048 Uiso 1 1 calc R . .
C30 C 0.9083(3) 0.03954(12) 0.25988(16) 0.0420(7) Uani 1 1 d . . .
H30 H 0.8753 0.0007 0.2644 0.050 Uiso 1 1 calc R . .
C31 C 0.9871(2) 0.04998(12) 0.20762(16) 0.0388(7) Uani 1 1 d . . .
H31 H 1.0073 0.0187 0.1756 0.047 Uiso 1 1 calc R . .
C32 C 1.0377(2) 0.10817(11) 0.20231(14) 0.0326(6) Uani 1 1 d . . .
C33 C 1.1242(2) 0.12521(12) 0.15162(14) 0.0347(6) Uani 1 1 d . . .
C34 C 1.1730(2) 0.18348(12) 0.15193(15) 0.0360(6) Uani 1 1 d . . .
C35 C 1.1358(2) 0.23057(12) 0.19957(15) 0.0357(6) Uani 1 1 d . . .
C36 C 1.1782(3) 0.29117(12) 0.20307(17) 0.0455(7) Uani 1 1 d . . .
H36 H 1.2361 0.3035 0.1719 0.055 Uiso 1 1 calc R . .
C37 C 1.1352(3) 0.33141(13) 0.25155(18) 0.0509(8) Uani 1 1 d . . .
H37 H 1.1635 0.3715 0.2534 0.061 Uiso 1 1 d R . .
C38 C 1.0496(3) 0.31301(12) 0.29806(17) 0.0437(7) Uani 1 1 d . . .
H38 H 1.0210 0.3421 0.3303 0.052 Uiso 1 1 d R . .
C39 C 1.0486(2) 0.21521(11) 0.24942(14) 0.0312(6) Uani 1 1 d . . .
C40 C 1.0007(2) 0.15400(11) 0.25097(14) 0.0312(6) Uani 1 1 d . . .
C41 C 1.2515(2) 0.12881(13) 0.07143(16) 0.0433(7) Uani 1 1 d . . .
C42 C 1.3319(3) 0.10984(15) 0.01324(19) 0.0540(8) Uani 1 1 d . . .
C43 C 1.4495(3) 0.12296(18) 0.0245(2) 0.0742(11) Uani 1 1 d . . .
H43 H 1.4750 0.1438 0.0669 0.089 Uiso 1 1 calc R . .
C44 C 1.5282(4) 0.1054(2) -0.0265(3) 0.0990(16) Uani 1 1 d . . .
H44 H 1.6063 0.1152 -0.0190 0.089 Uiso 1 1 calc R . .
C45 C 1.4921(4) 0.0736(2) -0.0881(3) 0.1068(17) Uani 1 1 d . . .
H45 H 1.5463 0.0597 -0.1210 0.088 Uiso 1 1 calc R . .
C46 C 1.3782(4) 0.0624(2) -0.1015(2) 0.0869(13) Uani 1 1 d . . .
H46 H 1.3531 0.0432 -0.1451 0.084 Uiso 1 1 calc R . .
C47 C 1.2995(3) 0.07948(16) -0.05017(19) 0.0605(9) Uani 1 1 d . . .
N1 N 0.9830(2) 0.17711(11) 0.44504(13) 0.0450(6) Uani 1 1 d . . .
N2 N 0.7510(2) 0.17526(11) 0.42343(13) 0.0421(6) Uani 1 1 d . . .
N3 N 0.77099(19) 0.26175(10) 0.28069(13) 0.0378(5) Uani 1 1 d . . .
N4 N 0.84758(19) 0.30677(10) 0.41153(12) 0.0360(5) Uani 1 1 d . . .
N5 N 1.00599(19) 0.25557(10) 0.29866(12) 0.0341(5) Uani 1 1 d . . .
N6 N 0.91952(19) 0.14328(9) 0.30272(12) 0.0334(5) Uani 1 1 d . . .
N7 N 1.2556(2) 0.18574(11) 0.09981(13) 0.0414(6) Uani 1 1 d . . .
H7A H 1.2992 0.2161 0.0882 0.050 Uiso 1 1 calc R . .
N8 N 1.1740(2) 0.08960(10) 0.09947(13) 0.0403(6) Uani 1 1 d . . .
C48 C 0.5916(5) 0.8974(3) 0.7491(3) 0.1410(18) Uani 1 1 d . A 2
H48A H 0.5732 0.8548 0.7569 0.092 Uiso 1 1 calc R A 2
H48B H 0.5236 0.9187 0.7306 0.092 Uiso 1 1 calc R A 2
H48C H 0.6181 0.9156 0.7950 0.092 Uiso 1 1 calc R A 2
C49 C 0.6783(6) 0.9018(4) 0.6982(4) 0.1410(18) Uani 1 1 d . A 2
N9 N 0.7554(6) 0.9090(3) 0.6587(3) 0.149(2) Uani 1 1 d . A 2
O1W O 0.4251(2) 0.27596(14) 0.06409(18) 0.0945(9) Uani 1 1 d . B 2
H1WB H 0.4006 0.3125 0.0698 0.082 Uiso 1 1 d R B 2
Cl1 Cl 0.39675(9) 0.45126(5) 0.15725(7) 0.0755(3) Uani 1 1 d . . .
O1 O 0.499(2) 0.4840(15) 0.1564(12) 0.120(7) Uani 0.50 1 d P C 1
O2 O 0.3011(6) 0.4858(4) 0.1355(5) 0.100(2) Uani 0.50 1 d P C 1
O3 O 0.4006(7) 0.3983(4) 0.1144(6) 0.115(3) Uani 0.50 1 d P C 1
O4 O 0.3853(10) 0.4331(6) 0.2301(5) 0.163(4) Uani 0.50 1 d P C 1
O1' O 0.496(2) 0.4772(13) 0.1297(11) 0.090(4) Uani 0.50 1 d P C 2
O2' O 0.3116(10) 0.4826(5) 0.1916(6) 0.159(5) Uani 0.50 1 d P C 2
O3' O 0.3643(7) 0.4440(5) 0.0824(5) 0.123(3) Uani 0.50 1 d P C 2
O4' O 0.4122(7) 0.3936(4) 0.1874(6) 0.115(3) Uani 0.50 1 d P C 2

loop_
_atom_site_aniso_label
_atom_site_aniso_U_11
_atom_site_aniso_U_22
_atom_site_aniso_U_33
_atom_site_aniso_U_23
_atom_site_aniso_U_13
_atom_site_aniso_U_12
Ru1 0.03244(12) 0.03089(12) 0.02971(12) -0.00468(9) 0.00540(8) -0.00252(9)
Br1 0.0742(3) 0.0631(2) 0.0490(2) 0.00237(16) -0.00310(18) -0.00312(18)
C1 0.058(2) 0.061(2) 0.0449(19) -0.0124(16) -0.0069(16) 0.0162(17)
C2 0.072(3) 0.078(3) 0.058(2) -0.010(2) -0.016(2) 0.024(2)
C3 0.096(3) 0.065(2) 0.057(2) -0.0020(19) -0.010(2) 0.026(2)
C4 0.094(3) 0.052(2) 0.046(2) -0.0015(16) 0.002(2) 0.0156(19)
C5 0.117(4) 0.052(2) 0.052(2) 0.0083(17) 0.011(2) 0.011(2)
C6 0.117(4) 0.051(2) 0.052(2) 0.0032(17) 0.024(2) 0.000(2)
C7 0.087(3) 0.0447(19) 0.0438(19) -0.0035(15) 0.0202(18) -0.0055(18)
C8 0.091(3) 0.056(2) 0.054(2) -0.0123(18) 0.033(2) -0.022(2)
C9 0.064(2) 0.058(2) 0.057(2) -0.0095(17) 0.0256(17) -0.0131(18)
C10 0.054(2) 0.054(2) 0.0454(19) -0.0099(15) 0.0176(15) -0.0108(15)
C11 0.0703(14) 0.0380(11) 0.0330(11) -0.0053(9) 0.0170(11) -0.0036(11)
C12 0.0703(14) 0.0380(11) 0.0330(11) -0.0053(9) 0.0170(11) -0.0036(11)
C13 0.049(2) 0.079(3) 0.060(2) -0.0094(19) -0.0068(17) -0.0004(18)
C14 0.050(2) 0.064(2) 0.072(2) 0.0011(18) 0.0224(18) 0.0013(16)
C15 0.0418(17) 0.0548(19) 0.0394(17) -0.0021(14) 0.0019(14) 0.0014(14)
C16 0.053(2) 0.070(2) 0.0453(19) -0.0048(17) -0.0014(16) 0.0039(17)
C17 0.060(2) 0.071(2) 0.044(2) 0.0093(17) 0.0007(17) 0.0092(18)
C18 0.0512(19) 0.0527(19) 0.0461(19) 0.0082(15) 0.0075(15) 0.0062(15)
C19 0.060(2) 0.0476(19) 0.062(2) 0.0144(17) 0.0068(18) 0.0069(16)
C20 0.054(2) 0.0405(18) 0.068(2) 0.0060(16) 0.0128(18) 0.0012(15)
C21 0.0390(17) 0.0390(16) 0.057(2) -0.0021(14) 0.0125(14) 0.0023(13)
C22 0.0478(19) 0.0368(16) 0.065(2) -0.0131(16) 0.0107(16) -0.0004(14)
C23 0.0490(19) 0.0479(19) 0.053(2) -0.0175(16) 0.0072(15) -0.0025(14)
C24 0.0380(16) 0.0431(16) 0.0431(17) -0.0126(13) 0.0089(13) -0.0022(13)
C25 0.0339(16) 0.0392(16) 0.0423(17) -0.0021(13) 0.0092(13) -0.0006(12)
C26 0.0383(16) 0.0409(16) 0.0403(17) 0.0025(13) 0.0080(13) -0.0003(12)
C27 0.053(2) 0.061(2) 0.0464(19) -0.0124(16) -0.0116(15) -0.0028(16)
C28 0.060(2) 0.0547(19) 0.0364(17) -0.0075(15) 0.0027(15) 0.0025(16)
C29 0.0470(17) 0.0337(15) 0.0407(17) -0.0025(12) 0.0138(13) -0.0090(13)
C30 0.0506(18) 0.0274(14) 0.0488(18) -0.0054(13) 0.0127(14) -0.0092(12)
C31 0.0424(17) 0.0309(15) 0.0438(17) -0.0082(12) 0.0103(13) -0.0052(12)
C32 0.0337(15) 0.0290(14) 0.0355(15) -0.0021(11) 0.0059(12) -0.0026(11)
C33 0.0375(15) 0.0334(14) 0.0337(15) -0.0021(11) 0.0088(12) -0.0011(12)
C34 0.0371(15) 0.0345(15) 0.0369(16) 0.0000(12) 0.0105(12) -0.0042(12)
C35 0.0362(15) 0.0333(15) 0.0382(16) -0.0006(12) 0.0076(12) -0.0061(11)
C36 0.0491(18) 0.0365(16) 0.0521(19) -0.0031(13) 0.0172(15) -0.0100(13)
C37 0.055(2) 0.0346(16) 0.064(2) -0.0096(15) 0.0198(16) -0.0143(14)
C38 0.0457(18) 0.0335(16) 0.0526(19) -0.0106(13) 0.0112(14) -0.0093(13)
C39 0.0327(14) 0.0301(13) 0.0311(14) -0.0031(11) 0.0052(11) -0.0016(11)
C40 0.0323(14) 0.0276(13) 0.0340(14) -0.0029(11) 0.0062(11) -0.0032(11)
C41 0.0415(17) 0.0458(17) 0.0435(17) -0.0053(14) 0.0145(13) -0.0028(13)
C42 0.049(2) 0.059(2) 0.055(2) -0.0070(16) 0.0221(16) -0.0025(16)
C43 0.059(2) 0.089(3) 0.077(3) -0.018(2) 0.029(2) -0.005(2)
C44 0.061(3) 0.128(4) 0.111(4) -0.041(3) 0.041(3) -0.011(3)
C45 0.081(3) 0.138(4) 0.105(4) -0.050(3) 0.052(3) -0.005(3)
C46 0.085(3) 0.104(3) 0.075(3) -0.032(2) 0.035(2) -0.006(3)
C47 0.064(2) 0.066(2) 0.053(2) -0.0118(17) 0.0230(18) -0.0031(18)
N1 0.0562(17) 0.0448(14) 0.0341(14) -0.0067(11) 0.0002(12) 0.0090(12)
N2 0.0502(16) 0.0423(14) 0.0349(14) -0.0057(11) 0.0148(11) -0.0040(11)
N3 0.0352(13) 0.0414(13) 0.0369(13) -0.0010(10) 0.0027(10) -0.0021(10)
N4 0.0336(13) 0.0373(12) 0.0377(14) -0.0088(10) 0.0083(10) -0.0028(10)
N5 0.0349(13) 0.0290(11) 0.0389(13) -0.0047(10) 0.0076(10) -0.0043(10)
N6 0.0364(13) 0.0314(12) 0.0328(12) -0.0050(9) 0.0067(10) -0.0053(10)
N7 0.0412(14) 0.0434(14) 0.0404(14) -0.0036(11) 0.0135(11) -0.0089(11)
N8 0.0424(14) 0.0359(13) 0.0434(14) -0.0031(11) 0.0125(11) -0.0007(11)
C48 0.116(4) 0.127(4) 0.110(4) 0.041(4) 0.005(3) -0.017(4)
C49 0.116(4) 0.127(4) 0.110(4) 0.041(4) 0.005(3) -0.017(4)
N9 0.112(6) 0.155(5) 0.111(4) 0.026(4) 0.009(4) 0.025(4)
O1W 0.0740(19) 0.104(2) 0.106(2) 0.0033(18) 0.0176(17) -0.0203(16)
Cl1 0.0978(6) 0.1117(8) 0.0777(8) 0.0086(6) 0.0111(5) 0.0002(5)
O1 0.097(9) 0.110(8) 0.150(18) -0.029(12) -0.020(11) -0.024(7)
O2 0.061(4) 0.118(5) 0.121(6) -0.018(6) 0.018(4) 0.035(4)
O3 0.104(6) 0.086(5) 0.154(8) -0.032(6) 0.010(6) 0.010(4)
O4 0.108(10) 0.163(11) 0.091(7) 0.037(7) 0.040(6) 0.039(9)
O1' 0.068(8) 0.099(10) 0.105(11) -0.004(8) 0.025(8) -0.006(6)
O2' 0.108(9) 0.161(9) 0.135(8) 0.028(9) 0.084(8) 0.079(7)
O3' 0.105(6) 0.141(8) 0.123(7) 0.008(6) -0.004(5) -0.009(5)
O4' 0.117(6) 0.112(6) 0.118(7) 0.043(5) 0.046(6) 0.017(5)

loop_
_atom_type_symbol
_atom_type_description
_atom_type_scat_dispersion_real
_atom_type_scat_dispersion_imag
_atom_type_scat_source
C C 0.0033 0.0016 'International Tables Vol C Tables 4.2.6.8 and 6.1.1.4'
H H 0.0000 0.0000 'International Tables Vol C Tables 4.2.6.8 and 6.1.1.4'
N N 0.0061 0.0033 'International Tables Vol C Tables 4.2.6.8 and 6.1.1.4'
O O 0.0106 0.0060 'International Tables Vol C Tables 4.2.6.8 and 6.1.1.4'
Cl Cl 0.1484 0.1585 'International Tables Vol C Tables 4.2.6.8 and 6.1.1.4'
Ru Ru -1.2594 0.8363 'International Tables Vol C Tables 4.2.6.8 and 6.1.1.4'
Br Br -0.2901 2.4595 'International Tables Vol C Tables 4.2.6.8 and 6.1.1.4'

loop_
_geom_angle_atom_site_label_1
_geom_angle_atom_site_label_2
_geom_angle_atom_site_label_3
_geom_angle
_geom_angle_site_symmetry_1
_geom_angle_site_symmetry_3
_geom_angle_publ_flag
N5 Ru1 N6 78.88(8) . . ?
N5 Ru1 N2 173.18(8) . . ?
N6 Ru1 N2 94.34(8) . . ?
N5 Ru1 N3 81.43(9) . . ?
N6 Ru1 N3 96.27(9) . . ?
N2 Ru1 N3 100.19(9) . . ?
N5 Ru1 N4 92.25(8) . . ?
N6 Ru1 N4 170.74(8) . . ?
N2 Ru1 N4 94.56(9) . . ?
N3 Ru1 N4 79.63(9) . . ?
N5 Ru1 N1 98.65(9) . . ?
N6 Ru1 N1 82.24(9) . . ?
N2 Ru1 N1 79.54(10) . . ?
N3 Ru1 N1 178.45(9) . . ?
N4 Ru1 N1 101.90(9) . . ?
N1 C1 C2 119.0(3) . . ?
N1 C1 C13 121.2(3) . . ?
C2 C1 C13 119.8(3) . . ?
C3 C2 C1 122.6(4) . . ?
C3 C2 H2 118.7 . . ?
C1 C2 H2 118.7 . . ?
C2 C3 C4 119.4(4) . . ?
C2 C3 H3 120.3 . . ?
C4 C3 H3 120.3 . . ?
C3 C4 C12 118.2(4) . . ?
C3 C4 C5 123.8(4) . . ?
C12 C4 C5 118.0(4) . . ?
C6 C5 C4 121.3(4) . . ?
C6 C5 H5 119.4 . . ?
C4 C5 H5 119.4 . . ?
C5 C6 C7 122.1(4) . . ?
C5 C6 H6 119.0 . . ?
C7 C6 H6 119.0 . . ?
C11 C7 C8 116.5(3) . . ?
C11 C7 C6 118.5(4) . . ?
C8 C7 C6 125.0(4) . . ?
C9 C8 C7 120.2(3) . . ?
C9 C8 H8 119.9 . . ?
C7 C8 H8 119.9 . . ?
C8 C9 C10 120.1(4) . . ?
C8 C9 H9 119.9 . . ?
C10 C9 H9 119.9 . . ?
N2 C10 C9 122.0(3) . . ?
N2 C10 C14 121.6(3) . . ?
C9 C10 C14 116.3(3) . . ?
N2 C11 C7 123.1(3) . . ?
N2 C11 C12 116.9(3) . . ?
C7 C11 C12 120.0(3) . . ?
N1 C12 C4 121.6(3) . . ?
N1 C12 C11 118.4(3) . . ?
C4 C12 C11 119.9(3) . . ?
C1 C13 H13A 109.5 . . ?
C1 C13 H13B 109.5 . . ?
H13A C13 H13B 109.5 . . ?
C1 C13 H13C 109.5 . . ?
H13A C13 H13C 109.5 . . ?
H13B C13 H13C 109.5 . . ?
C10 C14 H14A 109.5 . . ?
C10 C14 H14B 109.5 . . ?
H14A C14 H14B 109.5 . . ?
C10 C14 H14C 109.5 . . ?
H14A C14 H14C 109.5 . . ?
H14B C14 H14C 109.5 . . ?
N3 C15 C16 121.7(3) . . ?
N3 C15 C27 119.8(3) . . ?
C16 C15 C27 118.4(3) . . ?
C17 C16 C15 121.0(3) . . ?
C17 C16 H16 119.7 . . ?
C15 C16 H16 119.3 . . ?
C16 C17 C18 119.1(3) . . ?
C16 C17 H17 120.4 . . ?
C18 C17 H17 120.4 . . ?
C26 C18 C17 117.5(3) . . ?
C26 C18 C19 119.7(3) . . ?
C17 C18 C19 122.7(3) . . ?
C20 C19 C18 121.1(3) . . ?
C20 C19 H19 119.4 . . ?
C18 C19 H19 119.4 . . ?
C19 C20 C21 121.3(3) . . ?
C19 C20 H20 119.4 . . ?
C21 C20 H20 119.4 . . ?
C25 C21 C22 117.5(3) . . ?
C25 C21 C20 119.1(3) . . ?
C22 C21 C20 123.5(3) . . ?
C23 C22 C21 119.5(3) . . ?
C23 C22 H22 120.2 . . ?
C21 C22 H22 120.2 . . ?
C22 C23 C24 121.5(3) . . ?
C22 C23 H23 119.3 . . ?
C24 C23 H23 119.3 . . ?
N4 C24 C23 120.0(3) . . ?
N4 C24 C28 120.7(2) . . ?
C23 C24 C28 119.3(3) . . ?
N4 C25 C21 123.6(3) . . ?
N4 C25 C26 116.9(2) . . ?
C21 C25 C26 119.5(3) . . ?
N3 C26 C18 123.7(3) . . ?
N3 C26 C25 117.1(2) . . ?
C18 C26 C25 119.1(3) . . ?
C15 C27 H27A 109.5 . . ?
C15 C27 H27B 109.5 . . ?
H27A C27 H27B 109.5 . . ?
C15 C27 H27C 109.5 . . ?
H27A C27 H27C 109.5 . . ?
H27B C27 H27C 109.5 . . ?
C24 C28 H28A 109.5 . . ?
C24 C28 H28B 109.5 . . ?
H28A C28 H28B 109.5 . . ?
C24 C28 H28C 109.5 . . ?
H28A C28 H28C 109.5 . . ?
H28B C28 H28C 109.5 . . ?
N6 C29 C30 123.4(3) . . ?
N6 C29 H29 118.3 . . ?
C30 C29 H29 118.3 . . ?
C31 C30 C29 119.9(3) . . ?
C31 C30 H30 120.1 . . ?
C29 C30 H30 120.1 . . ?
C30 C31 C32 119.5(3) . . ?
C30 C31 H31 120.3 . . ?
C32 C31 H31 120.3 . . ?
C31 C32 C40 117.4(2) . . ?
C31 C32 C33 125.6(2) . . ?
C40 C32 C33 117.0(2) . . ?
N8 C33 C34 109.9(2) . . ?
N8 C33 C32 128.3(2) . . ?
C34 C33 C32 121.8(2) . . ?
N7 C34 C33 108.9(2) . . ?
N7 C34 C35 129.1(2) . . ?
C33 C34 C35 122.1(2) . . ?
C36 C35 C34 126.3(3) . . ?
C36 C35 C39 116.5(2) . . ?
C34 C35 C39 117.2(2) . . ?
C37 C36 C35 120.1(3) . . ?
C37 C36 H36 119.9 . . ?
C35 C36 H36 119.9 . . ?
C36 C37 C38 119.9(3) . . ?
C36 C37 H37 119.7 . . ?
C38 C37 H37 120.4 . . ?
N5 C38 C37 123.3(3) . . ?
N5 C38 H38 118.9 . . ?
C37 C38 H38 117.7 . . ?
N5 C39 C35 123.4(2) . . ?
N5 C39 C40 115.8(2) . . ?
C35 C39 C40 120.8(2) . . ?
N6 C40 C32 122.7(2) . . ?
N6 C40 C39 116.3(2) . . ?
C32 C40 C39 121.0(2) . . ?
N7 C41 N8 116.9(2) . . ?
N7 C41 C42 120.9(3) . . ?
N8 C41 C42 122.1(3) . . ?
C47 C42 C43 117.1(3) . . ?
C47 C42 C41 125.0(3) . . ?
C43 C42 C41 117.9(3) . . ?
C44 C43 C42 120.6(4) . . ?
C44 C43 H43 119.7 . . ?
C42 C43 H43 119.7 . . ?
C45 C44 C43 120.2(4) . . ?
C45 C44 H44 119.9 . . ?
C43 C44 H44 119.9 . . ?
C46 C45 C44 120.3(4) . . ?
C46 C45 H45 119.9 . . ?
C44 C45 H45 119.9 . . ?
C45 C46 C47 119.4(4) . . ?
C45 C46 H46 120.3 . . ?
C47 C46 H46 120.3 . . ?
C42 C47 C46 122.3(4) . . ?
C42 C47 Br1 121.0(2) . . ?
C46 C47 Br1 116.6(3) . . ?
C1 N1 C12 119.0(3) . . ?
C1 N1 Ru1 130.7(2) . . ?
C12 N1 Ru1 109.9(2) . . ?
C10 N2 C11 117.4(3) . . ?
C10 N2 Ru1 130.9(2) . . ?
C11 N2 Ru1 111.30(19) . . ?
C15 N3 C26 116.8(2) . . ?
C15 N3 Ru1 132.12(19) . . ?
C26 N3 Ru1 110.66(18) . . ?
C24 N4 C25 117.6(2) . . ?
C24 N4 Ru1 130.9(2) . . ?
C25 N4 Ru1 111.09(17) . . ?
C38 N5 C39 116.7(2) . . ?
C38 N5 Ru1 128.32(18) . . ?
C39 N5 Ru1 114.91(16) . . ?
C29 N6 C40 117.1(2) . . ?
C29 N6 Ru1 128.90(19) . . ?
C40 N6 Ru1 113.96(16) . . ?
C41 N7 C34 102.5(2) . . ?
C41 N7 H7A 128.7 . . ?
C34 N7 H7A 128.7 . . ?
C41 N8 C33 101.8(2) . . ?
C49 C48 H48A 109.5 . . ?
C49 C48 H48B 109.5 . . ?
H48A C48 H48B 109.5 . . ?
C49 C48 H48C 109.5 . . ?
H48A C48 H48C 109.5 . . ?
H48B C48 H48C 109.5 . . ?
N9 C49 C48 174.8(9) . . ?
O2' Cl1 O1 112.1(13) . . ?
O2' Cl1 O4' 110.9(6) . . ?
O1 Cl1 O4' 112.2(15) . . ?
O2' Cl1 O2 43.8(4) . . ?
O1 Cl1 O2 112.9(15) . . ?
O4' Cl1 O2 134.4(5) . . ?
O2' Cl1 O1' 125.4(12) . . ?
O1 Cl1 O1' 21.1(14) . . ?
O4' Cl1 O1' 114.7(13) . . ?
O2 Cl1 O1' 109.7(13) . . ?
O2' Cl1 O4 67.2(6) . . ?
O1 Cl1 O4 105.6(12) . . ?
O4' Cl1 O4 51.6(5) . . ?
O2 Cl1 O4 108.9(6) . . ?
O1' Cl1 O4 124.6(10) . . ?
O2' Cl1 O3 134.9(7) . . ?
O1 Cl1 O3 112.2(11) . . ?
O4' Cl1 O3 57.4(5) . . ?
O2 Cl1 O3 109.4(5) . . ?
O1' Cl1 O3 95.3(10) . . ?
O4 Cl1 O3 107.6(7) . . ?
O2' Cl1 O3' 109.1(6) . . ?
O1 Cl1 O3' 104.2(10) . . ?
O4' Cl1 O3' 107.9(6) . . ?
O2 Cl1 O3' 66.6(5) . . ?
O1' Cl1 O3' 83.8(9) . . ?
O4 Cl1 O3' 148.8(6) . . ?
O3 Cl1 O3' 51.6(4) . . ?

loop_
_geom_bond_atom_site_label_1
_geom_bond_atom_site_label_2
_geom_bond_distance
_geom_bond_site_symmetry_2
_geom_bond_publ_flag
Ru1 N5 2.073(2) . ?
Ru1 N6 2.079(2) . ?
Ru1 N2 2.092(2) . ?
Ru1 N3 2.096(2) . ?
Ru1 N4 2.096(2) . ?
Ru1 N1 2.110(2) . ?
Br1 C47 1.897(4) . ?
C1 N1 1.355(4) . ?
C1 C2 1.411(5) . ?
C1 C13 1.481(5) . ?
C2 C3 1.325(6) . ?
C2 H2 0.9300 . ?
C3 C4 1.392(5) . ?
C3 H3 0.9300 . ?
C4 C12 1.404(4) . ?
C4 C5 1.449(5) . ?
C5 C6 1.306(6) . ?
C5 H5 0.9300 . ?
C6 C7 1.422(5) . ?
C6 H6 0.9300 . ?
C7 C11 1.404(4) . ?
C7 C8 1.406(5) . ?
C8 C9 1.346(5) . ?
C8 H8 0.9300 . ?
C9 C10 1.401(4) . ?
C9 H9 0.9300 . ?
C10 N2 1.335(4) . ?
C10 C14 1.495(5) . ?
C11 N2 1.373(4) . ?
C11 C12 1.414(4) . ?
C12 N1 1.377(4) . ?
C13 H13A 0.9600 . ?
C13 H13B 0.9600 . ?
C13 H13C 0.9600 . ?
C14 H14A 0.9600 . ?
C14 H14B 0.9600 . ?
C14 H14C 0.9600 . ?
C15 N3 1.345(4) . ?
C15 C16 1.393(4) . ?
C15 C27 1.501(4) . ?
C16 C17 1.350(5) . ?
C16 H16 0.9308 . ?
C17 C18 1.404(5) . ?
C17 H17 0.9300 . ?
C18 C26 1.380(4) . ?
C18 C19 1.426(4) . ?
C19 C20 1.311(5) . ?
C19 H19 0.9300 . ?
C20 C21 1.430(4) . ?
C20 H20 0.9300 . ?
C21 C25 1.389(4) . ?
C21 C22 1.397(4) . ?
C22 C23 1.339(4) . ?
C22 H22 0.9300 . ?
C23 C24 1.422(4) . ?
C23 H23 0.9300 . ?
C24 N4 1.347(3) . ?
C24 C28 1.484(4) . ?
C25 N4 1.374(3) . ?
C25 C26 1.435(4) . ?
C26 N3 1.377(4) . ?
C27 H27A 0.9600 . ?
C27 H27B 0.9600 . ?
C27 H27C 0.9600 . ?
C28 H28A 0.9600 . ?
C28 H28B 0.9600 . ?
C28 H28C 0.9600 . ?
C29 N6 1.325(3) . ?
C29 C30 1.384(4) . ?
C29 H29 0.9300 . ?
C30 C31 1.355(4) . ?
C30 H30 0.9300 . ?
C31 C32 1.397(4) . ?
C31 H31 0.9300 . ?
C32 C40 1.407(3) . ?
C32 C33 1.429(4) . ?
C33 N8 1.364(3) . ?
C33 C34 1.385(4) . ?
C34 N7 1.366(3) . ?
C34 C35 1.416(4) . ?
C35 C36 1.405(4) . ?
C35 C39 1.416(4) . ?
C36 C37 1.347(4) . ?
C36 H36 0.9300 . ?
C37 C38 1.380(4) . ?
C37 H37 0.9300 . ?
C38 N5 1.346(3) . ?
C38 H38 0.9300 . ?
C39 N5 1.356(3) . ?
C39 C40 1.441(3) . ?
C40 N6 1.369(3) . ?
C41 N7 1.340(4) . ?
C41 N8 1.348(4) . ?
C41 C42 1.487(4) . ?
C42 C47 1.365(5) . ?
C42 C43 1.393(5) . ?
C43 C44 1.372(5) . ?
C43 H43 0.9300 . ?
C44 C45 1.365(6) . ?
C44 H44 0.9300 . ?
C45 C46 1.348(6) . ?
C45 H45 0.9300 . ?
C46 C47 1.374(5) . ?
C46 H46 0.9300 . ?
N7 H7A 0.8600 . ?
C48 C49 1.389(8) . ?
C48 H48A 0.9600 . ?
C48 H48B 0.9600 . ?
C48 H48C 0.9600 . ?
C49 N9 1.171(7) . ?
O1W H1WB 0.8501 . ?
Cl1 O2' 1.364(8) . ?
Cl1 O1 1.37(3) . ?
Cl1 O4' 1.375(7) . ?
Cl1 O2 1.379(7) . ?
Cl1 O1' 1.38(2) . ?
Cl1 O4 1.388(9) . ?
Cl1 O3 1.391(7) . ?
Cl1 O3' 1.403(9) . ?

loop_
_geom_hbond_atom_site_label_D
_geom_hbond_atom_site_label_H
_geom_hbond_atom_site_label_A
_geom_hbond_distance_DH
_geom_hbond_distance_HA
_geom_hbond_distance_DA
_geom_hbond_angle_DHA
_geom_hbond_site_symmetry_A
N7 H7A O1W 0.86 2.01 2.859(3) 169.5 1_655
